data_7237062
loop_
_publ_author_name
'Ly, Jack T.'
'Lopez, Steven A.'
'Lin, Janice B.'
'Kim, Jae Joon'
'Lee, Hyunbok'
'Burnett, Edmund K.'
'Zhang, Lei'
'Aspuru-Guzik, Al\'an'
'Houk, K. N.'
'Briseno, Alejandro L.'

_publ_section_title
;
 Oxidation of rubrene, and implications for device stability
;
_journal_issue 14
_journal_name_full 'Journal of Materials Chemistry C'
_journal_page_first 3757
_journal_paper_doi 10.1039/C7TC05775J
_journal_volume 6
_journal_year 2018
_chemical_formula_moiety 'C42 H28 O2, C H Cl3'
_chemical_formula_sum 'C43 H29 Cl3 O2'
_chemical_formula_weight 684.01
_space_group_crystal_system monoclinic
_space_group_IT_number 14
_space_group_name_Hall '-P 2ybc'
_space_group_name_H-M_alt 'P 1 21/c 1'
_atom_sites_solution_hydrogens difmap
_atom_sites_solution_primary direct
_atom_sites_solution_secondary difmap
_audit_creation_method 'SHELXL-2014/7 and CIFFIX'
_audit_update_record
;
2017-07-13 deposited with the CCDC.
2018-01-12 downloaded from the CCDC.
;
_cell_angle_alpha 90
_cell_angle_beta 102.995(7)
_cell_angle_gamma 90
_cell_formula_units_Z 4
_cell_length_a 11.1664(11)
_cell_length_b 21.792(2)
_cell_length_c 13.6426(11)
_cell_measurement_reflns_used 7491
_cell_measurement_temperature 180(2)
_cell_measurement_theta_max 66.89
_cell_measurement_theta_min 3.90
_cell_volume 3234.7(5)
_computing_cell_refinement '<i>APEX2</i> (Bruker-AXS, 2006)'
_computing_data_collection '<i>APEX2</i> (Bruker-AXS, 2006)'
_computing_data_reduction '<i>APEX2</i> (Bruker-AXS, 2006)'
_computing_molecular_graphics '<i>XP in SHELXTL</i> (Sheldrick, 2008)'
_computing_publication_material '<i>SHELX</i> (Sheldrick, 2008) and <i>CIFFIX</i> (Parkin, 2013)'
_computing_structure_refinement '<i>SHELXL-2014/7</i> (Sheldrick, 2015b)'
_computing_structure_solution '<i>SHELXT</i> (Sheldrick, 2015a)'
_diffrn_ambient_temperature 180(2)
_diffrn_detector_area_resol_mean 5.6
_diffrn_measured_fraction_theta_full 0.986
_diffrn_measured_fraction_theta_max 0.985
_diffrn_measurement_device_type 'Bruker X8 Proteum diffractometer'
_diffrn_measurement_method '\f and \w scans'
_diffrn_radiation_type CuK\a
_diffrn_radiation_wavelength 1.54178
_diffrn_reflns_av_R_equivalents 0.0355
_diffrn_reflns_av_unetI/netI 0.0836
_diffrn_reflns_Laue_measured_fraction_full 0.986
_diffrn_reflns_Laue_measured_fraction_max 0.985
_diffrn_reflns_limit_h_max 13
_diffrn_reflns_limit_h_min -13
_diffrn_reflns_limit_k_max 26
_diffrn_reflns_limit_k_min -26
_diffrn_reflns_limit_l_max 16
_diffrn_reflns_limit_l_min -7
_diffrn_reflns_number 12649
_diffrn_reflns_point_group_measured_fraction_full 0.986
_diffrn_reflns_point_group_measured_fraction_max 0.985
_diffrn_reflns_theta_full 67.679
_diffrn_reflns_theta_max 67.996
_diffrn_reflns_theta_min 3.895
_diffrn_source 'fine-focus rotating anode'
_exptl_absorpt_coefficient_mu 2.870
_exptl_absorpt_correction_T_max 0.929
_exptl_absorpt_correction_T_min 0.672
_exptl_absorpt_correction_type multi-scan
_exptl_absorpt_process_details '<i>SADABS</i> (Krause et al., 2015)'
_exptl_crystal_colour colourless
_exptl_crystal_density_diffrn 1.405
_exptl_crystal_description 'irregular striated flake'
_exptl_crystal_F_000 1416
_exptl_crystal_size_max 0.180
_exptl_crystal_size_mid 0.160
_exptl_crystal_size_min 0.010
_refine_diff_density_max 0.411
_refine_diff_density_min -0.399
_refine_diff_density_rms 0.064
_refine_ls_extinction_method none
_refine_ls_goodness_of_fit_ref 1.123
_refine_ls_hydrogen_treatment constr
_refine_ls_matrix_type full
_refine_ls_number_parameters 446
_refine_ls_number_reflns 5820
_refine_ls_number_restraints 42
_refine_ls_restrained_S_all 1.129
_refine_ls_R_factor_all 0.1098
_refine_ls_R_factor_gt 0.0680
_refine_ls_shift/su_max 0.000
_refine_ls_shift/su_mean 0.000
_refine_ls_structure_factor_coef Fsqd
_refine_ls_weighting_details 'w=1/[\s^2^(Fo^2^)+(0.0682P)^2^+1.6056P] where P=(Fo^2^+2Fc^2^)/3'
_refine_ls_weighting_scheme calc
_refine_ls_wR_factor_gt 0.1667
_refine_ls_wR_factor_ref 0.2027
_reflns_Friedel_coverage 0.000
_reflns_number_gt 3490
_reflns_number_total 5820
_reflns_threshold_expression 'I > 2\s(I)'
_cod_data_source_file c7tc05775j2.cif
_cod_data_source_block x14469
_cod_original_cell_volume 3234.8(5)
_cod_original_sg_symbol_H-M 'P 21/c'
_cod_database_code 7237062
_shelx_shelxl_version_number 2014/7
_shelx_space_group_comment
; 
The symmetry employed for this shelxl refinement is uniquely defined 
by the following loop, which should always be used as a source of 
symmetry information in preference to the above space-group names. 
They are only intended as comments. 
;
_shelx_estimated_absorpt_t_min 0.626
_shelx_estimated_absorpt_t_max 0.972
_exptl_absorpt_special_details
; 
In addition to absorption, multi-scan techniques also correct other slowly 
varying changes in scale factor over reciprocal space, such as those caused 
by x-ray beam inhomogeneity, goniometer imperfection, crystal decomposition, 
crystal longer than the x-ray beam cross section, absorption by the crystal 
mount etc.  These account, by and large, for much of the difference between 
estimated values of Tmin and Tmax and the _exptl_absorpt_correction_ values. 
;

loop_
_space_group_symop_operation_xyz
'x, y, z'
'-x, y+1/2, -z+1/2'
'-x, -y, -z'
'x, -y-1/2, z-1/2'

loop_
_atom_site_label
_atom_site_type_symbol
_atom_site_fract_x
_atom_site_fract_y
_atom_site_fract_z
_atom_site_U_iso_or_equiv
_atom_site_adp_type
_atom_site_occupancy
_atom_site_site_symmetry_order
_atom_site_calc_flag
_atom_site_refinement_flags_posn
_atom_site_refinement_flags_adp
_atom_site_refinement_flags_occupancy
_atom_site_disorder_assembly
_atom_site_disorder_group
O1 O 0.3062(2) 0.61041(10) 0.33300(15) 0.0406(5) Uani 1 1 d . . . . .
O2 O 0.40102(19) 0.61481(10) 0.27459(15) 0.0378(5) Uani 1 1 d . . . . .
C1 C 0.3443(3) 0.63961(14) 0.4337(2) 0.0352(7) Uani 1 1 d . . . . .
C2 C 0.4614(3) 0.60736(13) 0.4852(2) 0.0339(7) Uani 1 1 d . . . . .
C3 C 0.4809(3) 0.57126(13) 0.5713(2) 0.0366(7) Uani 1 1 d . . . . .
H3 H 0.4177 0.5672 0.6073 0.044 Uiso 1 1 calc R U . . .
C4 C 0.5913(3) 0.54126(15) 0.6049(2) 0.0422(8) Uani 1 1 d . . . . .
H4 H 0.6055 0.5187 0.6660 0.051 Uiso 1 1 calc R U . . .
C5 C 0.6807(3) 0.54382(14) 0.5506(2) 0.0414(8) Uani 1 1 d . . . . .
H5 H 0.7564 0.5229 0.5741 0.050 Uiso 1 1 calc R U . . .
C6 C 0.6613(3) 0.57686(14) 0.4613(2) 0.0382(7) Uani 1 1 d . . . . .
H6 H 0.7219 0.5770 0.4223 0.046 Uiso 1 1 calc R U . . .
C7 C 0.5526(3) 0.60973(13) 0.4293(2) 0.0343(7) Uani 1 1 d . . . . .
C8 C 0.5128(3) 0.64577(14) 0.3323(2) 0.0338(7) Uani 1 1 d . . . . .
C9 C 0.4685(3) 0.71048(14) 0.3552(2) 0.0346(7) Uani 1 1 d . . . . .
C10 C 0.5057(3) 0.76677(14) 0.3264(2) 0.0338(7) Uani 1 1 d . . . . .
C11 C 0.4471(3) 0.82187(14) 0.3502(2) 0.0372(7) Uani 1 1 d . . . . .
C12 C 0.4785(3) 0.88058(15) 0.3178(2) 0.0428(8) Uani 1 1 d . . . . .
H12 H 0.5408 0.8837 0.2808 0.051 Uiso 1 1 calc R U . . .
C13 C 0.4210(3) 0.93242(16) 0.3388(3) 0.0480(9) Uani 1 1 d . . . . .
H13 H 0.4449 0.9712 0.3178 0.058 Uiso 1 1 calc R U . . .
C14 C 0.3265(3) 0.92883(16) 0.3915(3) 0.0496(9) Uani 1 1 d . . . . .
H14 H 0.2859 0.9651 0.4053 0.060 Uiso 1 1 calc R U . . .
C15 C 0.2934(3) 0.87326(15) 0.4228(3) 0.0445(8) Uani 1 1 d . . . . .
H15 H 0.2294 0.8713 0.4583 0.053 Uiso 1 1 calc R U . . .
C16 C 0.3526(3) 0.81784(14) 0.4035(2) 0.0364(7) Uani 1 1 d . . . . .
C17 C 0.3156(3) 0.75900(14) 0.4351(2) 0.0357(7) Uani 1 1 d . . . . .
C18 C 0.3729(3) 0.70658(14) 0.4112(2) 0.0336(7) Uani 1 1 d . . . . .
C19 C 0.2364(3) 0.62493(14) 0.4805(2) 0.0368(7) Uani 1 1 d . . . . .
C20 C 0.1277(3) 0.59922(15) 0.4227(3) 0.0429(8) Uani 1 1 d . . . . .
H20 H 0.1193 0.5933 0.3525 0.051 Uiso 1 1 calc R U . . .
C21 C 0.0327(3) 0.58236(16) 0.4675(3) 0.0531(9) Uani 1 1 d . . . . .
H21 H -0.0395 0.5643 0.4279 0.064 Uiso 1 1 calc R U . . .
C22 C 0.0422(4) 0.59155(17) 0.5680(3) 0.0555(10) Uani 1 1 d . . . . .
H22 H -0.0230 0.5796 0.5982 0.067 Uiso 1 1 calc R U . . .
C23 C 0.1463(4) 0.61807(17) 0.6250(3) 0.0547(10) Uani 1 1 d . . . . .
H23 H 0.1527 0.6248 0.6948 0.066 Uiso 1 1 calc R U . . .
C24 C 0.2418(3) 0.63497(15) 0.5815(2) 0.0433(8) Uani 1 1 d . . . . .
H24 H 0.3126 0.6539 0.6218 0.052 Uiso 1 1 calc R U . . .
C25 C 0.6003(3) 0.64018(14) 0.2616(2) 0.0374(7) Uani 1 1 d . . . . .
C26 C 0.7248(3) 0.65424(14) 0.2957(2) 0.0376(7) Uani 1 1 d . . . . .
H26 H 0.7537 0.6690 0.3623 0.045 Uiso 1 1 calc R U . . .
C27 C 0.8071(3) 0.64693(16) 0.2337(3) 0.0489(9) Uani 1 1 d . . . . .
H27 H 0.8914 0.6569 0.2574 0.059 Uiso 1 1 calc R U . . .
C28 C 0.7639(4) 0.62473(17) 0.1363(3) 0.0545(10) Uani 1 1 d . . . . .
H28 H 0.8195 0.6191 0.0935 0.065 Uiso 1 1 calc R U . . .
C29 C 0.6418(4) 0.61093(17) 0.1018(3) 0.0521(9) Uani 1 1 d . . . . .
H29 H 0.6130 0.5965 0.0349 0.062 Uiso 1 1 calc R U . . .
C30 C 0.5599(3) 0.61799(15) 0.1644(2) 0.0435(8) Uani 1 1 d . . . . .
H30 H 0.4758 0.6075 0.1405 0.052 Uiso 1 1 calc R U . . .
C31 C 0.6092(3) 0.77803(14) 0.2745(2) 0.0340(7) Uani 1 1 d . . . . .
C32 C 0.7197(3) 0.80042(15) 0.3300(3) 0.0438(8) Uani 1 1 d . . . . .
H32 H 0.7322 0.8041 0.4009 0.053 Uiso 1 1 calc R U . . .
C33 C 0.8128(3) 0.81753(17) 0.2824(3) 0.0554(10) Uani 1 1 d . . . . .
H33 H 0.8879 0.8333 0.3211 0.066 Uiso 1 1 calc R U . . .
C34 C 0.7965(4) 0.81170(17) 0.1801(3) 0.0578(11) Uani 1 1 d . . . . .
H34 H 0.8602 0.8233 0.1480 0.069 Uiso 1 1 calc R U . . .
C35 C 0.6872(4) 0.78894(17) 0.1242(3) 0.0518(9) Uani 1 1 d . . . . .
H35 H 0.6761 0.7842 0.0535 0.062 Uiso 1 1 calc R U . . .
C36 C 0.5935(3) 0.77299(14) 0.1708(2) 0.0405(8) Uani 1 1 d . . . . .
H36 H 0.5176 0.7584 0.1314 0.049 Uiso 1 1 calc R U . . .
C37 C 0.2188(3) 0.76113(14) 0.4954(2) 0.0364(7) Uani 1 1 d . . . . .
C38 C 0.0969(3) 0.74885(15) 0.4519(2) 0.0416(8) Uani 1 1 d . . . . .
H38 H 0.0738 0.7378 0.3829 0.050 Uiso 1 1 calc R U . . .
C39 C 0.0078(3) 0.75251(16) 0.5085(3) 0.0468(8) Uani 1 1 d . . . . .
H39 H -0.0754 0.7431 0.4783 0.056 Uiso 1 1 calc R U . . .
C40 C 0.0397(3) 0.76965(16) 0.6083(3) 0.0502(9) Uani 1 1 d . . . . .
H40 H -0.0212 0.7720 0.6469 0.060 Uiso 1 1 calc R U . . .
C41 C 0.1605(3) 0.78341(16) 0.6518(3) 0.0474(9) Uani 1 1 d . . . . .
H41 H 0.1831 0.7953 0.7205 0.057 Uiso 1 1 calc R U . . .
C42 C 0.2488(3) 0.77990(15) 0.5951(2) 0.0409(8) Uani 1 1 d . . . . .
H42 H 0.3314 0.7905 0.6250 0.049 Uiso 1 1 calc R U . . .
C1S C 0.1432(9) 0.5253(4) 0.1534(9) 0.0798(19) Uani 0.664(7) 1 d D U P A 1
H1S H 0.1917 0.5539 0.2047 0.096 Uiso 0.664(7) 1 calc R U P A 1
Cl1S Cl 0.0416(5) 0.4830(3) 0.2137(3) 0.0873(10) Uani 0.664(7) 1 d D U P A 1
Cl2S Cl 0.2465(7) 0.4755(4) 0.1170(5) 0.0814(12) Uani 0.664(7) 1 d D U P A 1
Cl3S Cl 0.0601(4) 0.57006(14) 0.0552(4) 0.0861(11) Uani 0.664(7) 1 d D U P A 1
C2S C 0.1498(17) 0.5080(8) 0.1689(18) 0.0798(19) Uani 0.336(7) 1 d D U P A 2
H2S H 0.2056 0.5184 0.2350 0.096 Uiso 0.336(7) 1 calc R U P A 2
Cl4S Cl 0.0204(11) 0.4683(6) 0.1892(7) 0.0873(10) Uani 0.336(7) 1 d D U P A 2
Cl5S Cl 0.2304(15) 0.4678(9) 0.0956(11) 0.0814(12) Uani 0.336(7) 1 d D U P A 2
Cl6S Cl 0.0916(7) 0.5754(3) 0.1065(7) 0.0861(11) Uani 0.336(7) 1 d D U P A 2

loop_
_atom_site_aniso_label
_atom_site_aniso_U_11
_atom_site_aniso_U_22
_atom_site_aniso_U_33
_atom_site_aniso_U_23
_atom_site_aniso_U_13
_atom_site_aniso_U_12
O1 0.0384(13) 0.0579(13) 0.0307(12) -0.0005(10) 0.0188(10) -0.0024(10)
O2 0.0324(12) 0.0592(13) 0.0258(12) -0.0028(9) 0.0149(9) -0.0013(9)
C1 0.0385(18) 0.0485(17) 0.0212(16) -0.0045(13) 0.0118(13) -0.0007(13)
C2 0.0336(17) 0.0418(16) 0.0284(17) 0.0007(13) 0.0118(13) 0.0028(12)
C3 0.0392(18) 0.0422(16) 0.0320(17) -0.0007(13) 0.0157(14) -0.0013(13)
C4 0.049(2) 0.0465(18) 0.0319(18) 0.0007(14) 0.0101(15) 0.0001(14)
C5 0.0413(19) 0.0460(17) 0.0382(19) 0.0056(14) 0.0114(15) 0.0022(14)
C6 0.0333(17) 0.0482(17) 0.0365(18) -0.0001(14) 0.0151(14) 0.0019(13)
C7 0.0394(18) 0.0409(16) 0.0257(16) 0.0006(12) 0.0134(13) -0.0009(12)
C8 0.0287(16) 0.0440(16) 0.0313(17) 0.0035(13) 0.0122(13) -0.0021(12)
C9 0.0362(17) 0.0457(17) 0.0248(16) 0.0019(13) 0.0134(13) 0.0052(12)
C10 0.0286(16) 0.0508(17) 0.0246(16) 0.0004(13) 0.0117(13) 0.0020(12)
C11 0.0404(18) 0.0471(18) 0.0276(17) 0.0014(13) 0.0148(14) 0.0023(13)
C12 0.046(2) 0.0508(19) 0.0368(19) 0.0032(15) 0.0196(16) 0.0029(14)
C13 0.057(2) 0.0483(19) 0.043(2) 0.0028(15) 0.0219(17) -0.0004(15)
C14 0.060(2) 0.0465(18) 0.049(2) -0.0009(16) 0.0258(18) 0.0078(16)
C15 0.046(2) 0.0505(19) 0.044(2) -0.0010(15) 0.0249(17) 0.0057(14)
C16 0.0375(18) 0.0498(18) 0.0250(17) 0.0009(13) 0.0138(14) 0.0040(13)
C17 0.0381(18) 0.0508(18) 0.0216(16) 0.0018(13) 0.0138(13) 0.0018(13)
C18 0.0292(16) 0.0509(18) 0.0240(16) 0.0053(13) 0.0126(13) 0.0029(12)
C19 0.0312(17) 0.0432(16) 0.0391(19) 0.0073(14) 0.0145(14) 0.0015(12)
C20 0.0353(18) 0.0524(19) 0.044(2) -0.0006(15) 0.0162(15) -0.0001(14)
C21 0.041(2) 0.0494(19) 0.074(3) -0.0019(18) 0.0235(19) -0.0051(15)
C22 0.052(2) 0.061(2) 0.063(3) 0.0098(19) 0.034(2) 0.0015(17)
C23 0.061(3) 0.064(2) 0.047(2) 0.0131(18) 0.031(2) 0.0100(18)
C24 0.043(2) 0.0550(19) 0.0346(19) 0.0086(15) 0.0153(15) 0.0025(15)
C25 0.0418(19) 0.0434(16) 0.0318(18) 0.0039(13) 0.0181(15) 0.0068(13)
C26 0.0338(17) 0.0492(18) 0.0325(18) 0.0062(14) 0.0136(14) 0.0058(13)
C27 0.043(2) 0.061(2) 0.047(2) 0.0093(17) 0.0208(17) 0.0071(15)
C28 0.055(2) 0.069(2) 0.050(2) 0.0006(18) 0.0336(19) 0.0099(18)
C29 0.058(2) 0.063(2) 0.040(2) -0.0048(16) 0.0236(18) 0.0035(17)
C30 0.043(2) 0.0546(19) 0.038(2) 0.0016(15) 0.0189(16) 0.0019(14)
C31 0.0313(17) 0.0470(17) 0.0287(17) 0.0033(13) 0.0172(14) 0.0021(12)
C32 0.0352(18) 0.0513(19) 0.047(2) 0.0082(15) 0.0138(16) 0.0030(14)
C33 0.037(2) 0.058(2) 0.075(3) 0.0073(19) 0.0215(19) -0.0016(15)
C34 0.055(2) 0.057(2) 0.074(3) 0.0196(19) 0.041(2) 0.0051(17)
C35 0.055(2) 0.062(2) 0.049(2) 0.0151(17) 0.0341(19) 0.0098(17)
C36 0.0405(19) 0.0491(18) 0.0373(19) 0.0058(14) 0.0203(15) 0.0090(14)
C37 0.0375(18) 0.0489(17) 0.0274(17) 0.0028(13) 0.0170(14) 0.0044(13)
C38 0.0375(19) 0.0546(19) 0.0348(19) 0.0011(15) 0.0127(15) 0.0041(14)
C39 0.0346(19) 0.059(2) 0.050(2) 0.0017(16) 0.0146(16) 0.0026(14)
C40 0.049(2) 0.060(2) 0.052(2) -0.0014(17) 0.0316(18) -0.0009(16)
C41 0.050(2) 0.059(2) 0.038(2) -0.0038(15) 0.0213(17) -0.0018(16)
C42 0.046(2) 0.0509(18) 0.0304(18) -0.0008(14) 0.0182(15) 0.0033(14)
C1S 0.085(4) 0.082(5) 0.078(4) -0.008(3) 0.031(3) 0.018(3)
Cl1S 0.098(2) 0.123(3) 0.049(2) -0.0059(15) 0.0320(19) -0.0114(16)
Cl2S 0.075(2) 0.120(3) 0.050(3) -0.007(2) 0.016(2) 0.0255(19)
Cl3S 0.0766(19) 0.0628(10) 0.130(3) 0.0106(18) 0.047(2) 0.0030(11)
C2S 0.085(4) 0.082(5) 0.078(4) -0.008(3) 0.031(3) 0.018(3)
Cl4S 0.098(2) 0.123(3) 0.049(2) -0.0059(15) 0.0320(19) -0.0114(16)
Cl5S 0.075(2) 0.120(3) 0.050(3) -0.007(2) 0.016(2) 0.0255(19)
Cl6S 0.0766(19) 0.0628(10) 0.130(3) 0.0106(18) 0.047(2) 0.0030(11)

loop_
_atom_type_symbol
_atom_type_description
_atom_type_scat_dispersion_real
_atom_type_scat_dispersion_imag
_atom_type_scat_source
C C 0.0181 0.0091 'International Tables Vol C Tables 4.2.6.8 and 6.1.1.4'
H H 0.0000 0.0000 'International Tables Vol C Tables 4.2.6.8 and 6.1.1.4'
O O 0.0492 0.0322 'International Tables Vol C Tables 4.2.6.8 and 6.1.1.4'
Cl Cl 0.3639 0.7018 'International Tables Vol C Tables 4.2.6.8 and 6.1.1.4'

loop_
_geom_angle_atom_site_label_1
_geom_angle_atom_site_label_2
_geom_angle_atom_site_label_3
_geom_angle
O2 O1 C1 112.53(19)
O1 O2 C8 111.50(18)
O1 C1 C2 105.6(2)
O1 C1 C19 102.1(2)
C2 C1 C19 113.0(2)
O1 C1 C18 104.5(2)
C2 C1 C18 109.7(2)
C19 C1 C18 120.2(2)
C3 C2 C7 119.0(3)
C3 C2 C1 127.7(3)
C7 C2 C1 112.8(2)
C4 C3 C2 120.5(3)
C4 C3 H3 119.7
C2 C3 H3 119.7
C5 C4 C3 120.4(3)
C5 C4 H4 119.8
C3 C4 H4 119.8
C4 C5 C6 120.4(3)
C4 C5 H5 119.8
C6 C5 H5 119.8
C5 C6 C7 119.6(3)
C5 C6 H6 120.2
C7 C6 H6 120.2
C6 C7 C2 119.9(3)
C6 C7 C8 127.1(3)
C2 C7 C8 112.8(3)
O2 C8 C7 105.9(2)
O2 C8 C25 102.2(2)
C7 C8 C25 114.0(2)
O2 C8 C9 104.6(2)
C7 C8 C9 109.9(2)
C25 C8 C9 118.6(2)
C10 C9 C18 120.5(3)
C10 C9 C8 128.4(3)
C18 C9 C8 111.1(2)
C9 C10 C11 119.8(3)
C9 C10 C31 126.2(3)
C11 C10 C31 114.0(3)
C16 C11 C12 118.7(3)
C16 C11 C10 119.6(3)
C12 C11 C10 121.6(3)
C13 C12 C11 121.4(3)
C13 C12 H12 119.3
C11 C12 H12 119.3
C12 C13 C14 120.3(3)
C12 C13 H13 119.8
C14 C13 H13 119.8
C15 C14 C13 119.8(3)
C15 C14 H14 120.1
C13 C14 H14 120.1
C14 C15 C16 121.6(3)
C14 C15 H15 119.2
C16 C15 H15 119.2
C11 C16 C15 118.2(3)
C11 C16 C17 120.4(3)
C15 C16 C17 121.4(3)
C18 C17 C16 119.0(3)
C18 C17 C37 125.7(3)
C16 C17 C37 115.3(3)
C17 C18 C9 120.7(3)
C17 C18 C1 127.4(3)
C9 C18 C1 111.8(2)
C24 C19 C20 117.5(3)
C24 C19 C1 121.6(3)
C20 C19 C1 120.9(3)
C21 C20 C19 120.4(3)
C21 C20 H20 119.8
C19 C20 H20 119.8
C22 C21 C20 120.6(4)
C22 C21 H21 119.7
C20 C21 H21 119.7
C21 C22 C23 119.7(3)
C21 C22 H22 120.2
C23 C22 H22 120.2
C22 C23 C24 120.4(3)
C22 C23 H23 119.8
C24 C23 H23 119.8
C23 C24 C19 121.4(3)
C23 C24 H24 119.3
C19 C24 H24 119.3
C30 C25 C26 118.7(3)
C30 C25 C8 121.0(3)
C26 C25 C8 120.2(3)
C27 C26 C25 121.1(3)
C27 C26 H26 119.5
C25 C26 H26 119.5
C26 C27 C28 119.1(3)
C26 C27 H27 120.5
C28 C27 H27 120.5
C29 C28 C27 120.4(3)
C29 C28 H28 119.8
C27 C28 H28 119.8
C28 C29 C30 120.3(3)
C28 C29 H29 119.9
C30 C29 H29 119.9
C25 C30 C29 120.5(3)
C25 C30 H30 119.8
C29 C30 H30 119.8
C32 C31 C36 118.6(3)
C32 C31 C10 119.0(3)
C36 C31 C10 122.1(3)
C31 C32 C33 120.4(3)
C31 C32 H32 119.8
C33 C32 H32 119.8
C34 C33 C32 120.4(4)
C34 C33 H33 119.8
C32 C33 H33 119.8
C33 C34 C35 119.7(3)
C33 C34 H34 120.2
C35 C34 H34 120.2
C34 C35 C36 120.2(3)
C34 C35 H35 119.9
C36 C35 H35 119.9
C35 C36 C31 120.7(3)
C35 C36 H36 119.6
C31 C36 H36 119.6
C38 C37 C42 118.4(3)
C38 C37 C17 121.4(3)
C42 C37 C17 120.1(3)
C37 C38 C39 120.5(3)
C37 C38 H38 119.7
C39 C38 H38 119.7
C40 C39 C38 120.3(3)
C40 C39 H39 119.8
C38 C39 H39 119.8
C41 C40 C39 119.7(3)
C41 C40 H40 120.2
C39 C40 H40 120.2
C40 C41 C42 119.8(3)
C40 C41 H41 120.1
C42 C41 H41 120.1
C41 C42 C37 121.2(3)
C41 C42 H42 119.4
C37 C42 H42 119.4
Cl2S C1S Cl3S 113.7(6)
Cl2S C1S Cl1S 109.8(6)
Cl3S C1S Cl1S 110.9(6)
Cl2S C1S H1S 107.4
Cl3S C1S H1S 107.4
Cl1S C1S H1S 107.4
Cl5S C2S Cl6S 109.2(13)
Cl5S C2S Cl4S 113.2(14)
Cl6S C2S Cl4S 105.1(10)
Cl5S C2S H2S 109.7
Cl6S C2S H2S 109.7
Cl4S C2S H2S 109.7

loop_
_geom_bond_atom_site_label_1
_geom_bond_atom_site_label_2
_geom_bond_distance
O1 O2 1.464(3)
O1 C1 1.487(4)
O2 C8 1.480(4)
C1 C2 1.511(4)
C1 C19 1.520(4)
C1 C18 1.539(4)
C2 C3 1.389(4)
C2 C7 1.404(4)
C3 C4 1.380(4)
C3 H3 0.9500
C4 C5 1.372(4)
C4 H4 0.9500
C5 C6 1.389(4)
C5 H5 0.9500
C6 C7 1.393(4)
C6 H6 0.9500
C7 C8 1.516(4)
C8 C25 1.524(4)
C8 C9 1.549(4)
C9 C10 1.380(4)
C9 C18 1.448(4)
C10 C11 1.439(4)
C10 C31 1.506(4)
C11 C16 1.413(4)
C11 C12 1.423(4)
C12 C13 1.361(4)
C12 H12 0.9500
C13 C14 1.406(5)
C13 H13 0.9500
C14 C15 1.362(5)
C14 H14 0.9500
C15 C16 1.429(4)
C15 H15 0.9500
C16 C17 1.443(4)
C17 C18 1.384(4)
C17 C37 1.498(4)
C19 C24 1.383(4)
C19 C20 1.406(5)
C20 C21 1.388(4)
C20 H20 0.9500
C21 C22 1.366(5)
C21 H21 0.9500
C22 C23 1.373(6)
C22 H22 0.9500
C23 C24 1.382(4)
C23 H23 0.9500
C24 H24 0.9500
C25 C30 1.388(4)
C25 C26 1.398(4)
C26 C27 1.390(4)
C26 H26 0.9500
C27 C28 1.395(5)
C27 H27 0.9500
C28 C29 1.372(5)
C28 H28 0.9500
C29 C30 1.394(4)
C29 H29 0.9500
C30 H30 0.9500
C31 C32 1.384(5)
C31 C36 1.390(4)
C32 C33 1.394(4)
C32 H32 0.9500
C33 C34 1.372(5)
C33 H33 0.9500
C34 C35 1.378(6)
C34 H34 0.9500
C35 C36 1.385(4)
C35 H35 0.9500
C36 H36 0.9500
C37 C38 1.383(5)
C37 C42 1.387(4)
C38 C39 1.392(4)
C38 H38 0.9500
C39 C40 1.379(5)
C39 H39 0.9500
C40 C41 1.378(5)
C40 H40 0.9500
C41 C42 1.387(4)
C41 H41 0.9500
C42 H42 0.9500
C1S Cl2S 1.736(8)
C1S Cl3S 1.747(9)
C1S Cl1S 1.797(8)
C1S H1S 1.0000
C2S Cl5S 1.727(14)
C2S Cl6S 1.748(14)
C2S Cl4S 1.759(15)
C2S H2S 1.0000

loop_
_geom_torsion_atom_site_label_1
_geom_torsion_atom_site_label_2
_geom_torsion_atom_site_label_3
_geom_torsion_atom_site_label_4
_geom_torsion
C1 O1 O2 C8 1.7(3)
O2 O1 C1 C2 -57.7(3)
O2 O1 C1 C19 -176.1(2)
O2 O1 C1 C18 58.0(3)
O1 C1 C2 C3 -115.8(3)
C19 C1 C2 C3 -5.0(4)
C18 C1 C2 C3 132.0(3)
O1 C1 C2 C7 55.8(3)
C19 C1 C2 C7 166.6(3)
C18 C1 C2 C7 -56.3(3)
C7 C2 C3 C4 4.1(5)
C1 C2 C3 C4 175.3(3)
C2 C3 C4 C5 -3.8(5)
C3 C4 C5 C6 0.3(5)
C4 C5 C6 C7 2.8(5)
C5 C6 C7 C2 -2.5(5)
C5 C6 C7 C8 -176.9(3)
C3 C2 C7 C6 -0.9(5)
C1 C2 C7 C6 -173.4(3)
C3 C2 C7 C8 174.3(3)
C1 C2 C7 C8 1.8(4)
O1 O2 C8 C7 55.8(3)
O1 O2 C8 C25 175.4(2)
O1 O2 C8 C9 -60.3(3)
C6 C7 C8 O2 116.2(3)
C2 C7 C8 O2 -58.6(3)
C6 C7 C8 C25 4.6(5)
C2 C7 C8 C25 -170.1(3)
C6 C7 C8 C9 -131.3(3)
C2 C7 C8 C9 53.9(3)
O2 C8 C9 C10 -119.1(3)
C7 C8 C9 C10 127.6(3)
C25 C8 C9 C10 -6.1(5)
O2 C8 C9 C18 58.6(3)
C7 C8 C9 C18 -54.7(3)
C25 C8 C9 C18 171.6(3)
C18 C9 C10 C11 -1.5(5)
C8 C9 C10 C11 176.0(3)
C18 C9 C10 C31 175.5(3)
C8 C9 C10 C31 -6.9(5)
C9 C10 C11 C16 0.5(5)
C31 C10 C11 C16 -176.9(3)
C9 C10 C11 C12 -176.9(3)
C31 C10 C11 C12 5.7(4)
C16 C11 C12 C13 1.3(5)
C10 C11 C12 C13 178.7(3)
C11 C12 C13 C14 -1.5(5)
C12 C13 C14 C15 0.8(6)
C13 C14 C15 C16 0.1(6)
C12 C11 C16 C15 -0.4(5)
C10 C11 C16 C15 -177.9(3)
C12 C11 C16 C17 178.2(3)
C10 C11 C16 C17 0.7(5)
C14 C15 C16 C11 -0.3(5)
C14 C15 C16 C17 -178.8(3)
C11 C16 C17 C18 -0.9(5)
C15 C16 C17 C18 177.6(3)
C11 C16 C17 C37 177.1(3)
C15 C16 C17 C37 -4.4(4)
C16 C17 C18 C9 -0.1(5)
C37 C17 C18 C9 -177.9(3)
C16 C17 C18 C1 -177.3(3)
C37 C17 C18 C1 4.9(5)
C10 C9 C18 C17 1.4(5)
C8 C9 C18 C17 -176.6(3)
C10 C9 C18 C1 179.0(3)
C8 C9 C18 C1 1.0(4)
O1 C1 C18 C17 118.5(3)
C2 C1 C18 C17 -128.7(3)
C19 C1 C18 C17 4.8(5)
O1 C1 C18 C9 -58.9(3)
C2 C1 C18 C9 53.9(3)
C19 C1 C18 C9 -172.6(3)
O1 C1 C19 C24 169.2(3)
C2 C1 C19 C24 56.3(4)
C18 C1 C19 C24 -75.8(4)
O1 C1 C19 C20 -9.3(4)
C2 C1 C19 C20 -122.3(3)
C18 C1 C19 C20 105.6(3)
C24 C19 C20 C21 -2.8(5)
C1 C19 C20 C21 175.9(3)
C19 C20 C21 C22 1.3(5)
C20 C21 C22 C23 0.4(6)
C21 C22 C23 C24 -0.6(6)
C22 C23 C24 C19 -1.0(5)
C20 C19 C24 C23 2.6(5)
C1 C19 C24 C23 -176.0(3)
O2 C8 C25 C30 7.9(4)
C7 C8 C25 C30 121.7(3)
C9 C8 C25 C30 -106.4(3)
O2 C8 C25 C26 -168.5(3)
C7 C8 C25 C26 -54.7(4)
C9 C8 C25 C26 77.1(4)
C30 C25 C26 C27 0.7(5)
C8 C25 C26 C27 177.2(3)
C25 C26 C27 C28 -0.5(5)
C26 C27 C28 C29 0.7(5)
C27 C28 C29 C30 -1.1(6)
C26 C25 C30 C29 -1.1(5)
C8 C25 C30 C29 -177.6(3)
C28 C29 C30 C25 1.3(5)
C9 C10 C31 C32 -103.1(4)
C11 C10 C31 C32 74.1(4)
C9 C10 C31 C36 83.9(4)
C11 C10 C31 C36 -98.9(3)
C36 C31 C32 C33 0.1(5)
C10 C31 C32 C33 -173.1(3)
C31 C32 C33 C34 -0.8(5)
C32 C33 C34 C35 0.2(5)
C33 C34 C35 C36 1.1(5)
C34 C35 C36 C31 -1.8(5)
C32 C31 C36 C35 1.2(5)
C10 C31 C36 C35 174.2(3)
C18 C17 C37 C38 -81.6(4)
C16 C17 C37 C38 100.6(4)
C18 C17 C37 C42 103.1(4)
C16 C17 C37 C42 -74.8(4)
C42 C37 C38 C39 -3.0(5)
C17 C37 C38 C39 -178.4(3)
C37 C38 C39 C40 1.3(5)
C38 C39 C40 C41 0.2(5)
C39 C40 C41 C42 0.0(5)
C40 C41 C42 C37 -1.7(5)
C38 C37 C42 C41 3.2(5)
C17 C37 C42 C41 178.7(3)
